data_7041503
loop_
_publ_author_name
'Deville, Claire'
'McKee, Vickie'
'McKenzie, Christine J.'

_publ_section_title
;
 Copper-promoted methylene C-H oxidation to a ketone derivative by O2.
;
_journal_issue 3
_journal_name_full 'Dalton transactions (Cambridge, England : 2003)'
_journal_page_first 709
_journal_page_last 719
_journal_paper_doi 10.1039/c6dt03349k
_journal_volume 46
_journal_year 2017
_chemical_formula_moiety 'C36 H33 Co N9 O3, 3(Cl O4)'
_chemical_formula_sum 'C36 H33 Cl3 Co N9 O15'
_chemical_formula_weight 996.99
_space_group_crystal_system trigonal
_space_group_IT_number 161
_space_group_name_Hall 'R 3 -2"c'
_space_group_name_H-M_alt 'R 3 c :H'
_symmetry_space_group_name_Hall 'R 3 -2"c'
_symmetry_space_group_name_H-M 'R 3 c :H'
_atom_sites_solution_hydrogens mixed
_audit_creation_method SHELXL-2016/6
_audit_update_record
;
2016-11-23 deposited with the CCDC.
2016-12-09 downloaded from the CCDC.
;
_cell_angle_alpha 90
_cell_angle_beta 90
_cell_angle_gamma 120
_cell_formula_units_Z 6
_cell_length_a 17.9821(6)
_cell_length_b 17.9821(6)
_cell_length_c 22.4936(15)
_cell_measurement_reflns_used 9918
_cell_measurement_temperature 150(2)
_cell_measurement_theta_max 27.89
_cell_measurement_theta_min 3.18
_cell_volume 6299.0(5)
_computing_cell_refinement 'SAINT v.7.68a (Bruker, 2010)'
_computing_data_collection 'APEX2 v.2010.1-2 (Bruker Nonius, 2010)'
_computing_data_reduction 'SAINT v.7.68a (Bruker, 2010)'
_computing_molecular_graphics 'Mercury (Macrae at al., 2008)'
_computing_publication_material 'PublCIF (Westrip, 2010)'
_computing_structure_refinement 'SHELXL-2016/6 (Sheldrick, 2016)'
_computing_structure_solution 'SHELXT (Sheldrick 2015a)'
_diffrn_ambient_temperature 150(2)
_diffrn_detector_area_resol_mean 9.1
_diffrn_measured_fraction_theta_full 0.998
_diffrn_measured_fraction_theta_max 0.993
_diffrn_measurement_device_type 'Bruker-Nonius X8APEX-II CCD'
_diffrn_measurement_method 'thin-slice \w and \f scans'
_diffrn_radiation_type MoK\a
_diffrn_radiation_wavelength 0.71073
_diffrn_reflns_av_R_equivalents 0.0382
_diffrn_reflns_av_unetI/netI 0.0218
_diffrn_reflns_Laue_measured_fraction_full 0.998
_diffrn_reflns_Laue_measured_fraction_max 0.993
_diffrn_reflns_limit_h_max 23
_diffrn_reflns_limit_h_min -23
_diffrn_reflns_limit_k_max 23
_diffrn_reflns_limit_k_min -23
_diffrn_reflns_limit_l_max 30
_diffrn_reflns_limit_l_min -24
_diffrn_reflns_number 32851
_diffrn_reflns_point_group_measured_fraction_full 0.999
_diffrn_reflns_point_group_measured_fraction_max 0.993
_diffrn_reflns_theta_full 25.242
_diffrn_reflns_theta_max 28.398
_diffrn_reflns_theta_min 3.182
_diffrn_source 'fine-focus sealed-tube'
_exptl_absorpt_coefficient_mu 0.680
_exptl_absorpt_correction_T_max 0.7457
_exptl_absorpt_correction_T_min 0.6913
_exptl_absorpt_correction_type multi-scan
_exptl_absorpt_process_details 'SADABS v2008, (Sheldrick, 2008)'
_exptl_crystal_colour orange
_exptl_crystal_density_diffrn 1.577
_exptl_crystal_description block
_exptl_crystal_F_000 3060
_exptl_crystal_size_max 0.250
_exptl_crystal_size_mid 0.230
_exptl_crystal_size_min 0.130
_refine_diff_density_max 0.351
_refine_diff_density_min -0.269
_refine_diff_density_rms 0.047
_refine_ls_abs_structure_details
; 
 Refined as an inversion twin. 
;
_refine_ls_abs_structure_Flack 0.40(2)
_refine_ls_extinction_method none
_refine_ls_goodness_of_fit_ref 1.080
_refine_ls_hydrogen_treatment mixed
_refine_ls_matrix_type full
_refine_ls_number_parameters 225
_refine_ls_number_reflns 3328
_refine_ls_number_restraints 30
_refine_ls_restrained_S_all 1.089
_refine_ls_R_factor_all 0.0345
_refine_ls_R_factor_gt 0.0289
_refine_ls_shift/su_max 0.000
_refine_ls_shift/su_mean 0.000
_refine_ls_structure_factor_coef Fsqd
_refine_ls_weighting_details 'w=1/[\s^2^(Fo^2^)+(0.0414P)^2^+2.6212P] where P=(Fo^2^+2Fc^2^)/3'
_refine_ls_weighting_scheme calc
_refine_ls_wR_factor_gt 0.0694
_refine_ls_wR_factor_ref 0.0717
_reflns_Friedel_coverage 0.994
_reflns_Friedel_fraction_full 0.999
_reflns_Friedel_fraction_max 0.993
_reflns_number_gt 3057
_reflns_number_total 3328
_reflns_threshold_expression 'I > 2\s(I)'
_cod_data_source_file c6dt03349k2.cif
_cod_data_source_block cm1302
_cod_depositor_comments 'Adding full bibliography for 7041497--7041504.cif.'
_cod_original_cell_volume 6299.0(6)
_cod_database_code 7041503
_shelx_shelxl_version_number 2016/6
_shelx_space_group_comment
; 
The symmetry employed for this shelxl refinement is uniquely defined 
by the following loop, which should always be used as a source of 
symmetry information in preference to the above space-group names. 
They are only intended as comments. 
;
_shelx_estimated_absorpt_t_min 0.848
_shelx_estimated_absorpt_t_max 0.917

loop_
_space_group_symop_operation_xyz
'x, y, z'
'-y, x-y, z'
'-x+y, -x, z'
'-y, -x, z+1/2'
'-x+y, y, z+1/2'
'x, x-y, z+1/2'
'x+2/3, y+1/3, z+1/3'
'-y+2/3, x-y+1/3, z+1/3'
'-x+y+2/3, -x+1/3, z+1/3'
'-y+2/3, -x+1/3, z+5/6'
'-x+y+2/3, y+1/3, z+5/6'
'x+2/3, x-y+1/3, z+5/6'
'x+1/3, y+2/3, z+2/3'
'-y+1/3, x-y+2/3, z+2/3'
'-x+y+1/3, -x+2/3, z+2/3'
'-y+1/3, -x+2/3, z+7/6'
'-x+y+1/3, y+2/3, z+7/6'
'x+1/3, x-y+2/3, z+7/6'

loop_
_atom_site_label
_atom_site_type_symbol
_atom_site_fract_x
_atom_site_fract_y
_atom_site_fract_z
_atom_site_U_iso_or_equiv
_atom_site_adp_type
_atom_site_occupancy
_atom_site_site_symmetry_order
_atom_site_calc_flag
_atom_site_refinement_flags_posn
_atom_site_refinement_flags_adp
_atom_site_refinement_flags_occupancy
_atom_site_disorder_assembly
_atom_site_disorder_group
Co1 Co 0.666667 0.333333 0.10846(4) 0.02094(14) Uani 1 3 d S T P . .
O1 O 0.78677(14) 0.36577(13) 0.20139(10) 0.0318(5) Uani 1 1 d D . . . .
H1O H 0.790(3) 0.410(2) 0.2087(17) 0.038 Uiso 1 1 d D U . . .
N1 N 0.66395(15) 0.23986(15) 0.06320(10) 0.0232(5) Uani 1 1 d . . . . .
C1 C 0.62268(19) 0.20589(19) 0.01213(13) 0.0291(6) Uani 1 1 d . . . . .
H1 H 0.586311 0.225105 -0.003849 0.035 Uiso 1 1 calc R U . . .
N2 N 0.74757(15) 0.32019(15) 0.15553(11) 0.0241(5) Uani 1 1 d . . . . .
C2 C 0.6313(2) 0.1442(2) -0.01788(15) 0.0356(7) Uani 1 1 d . . . . .
H2 H 0.602774 0.122461 -0.054745 0.043 Uiso 1 1 calc R U . . .
N3 N 0.69614(17) 0.18853(16) 0.25463(11) 0.0318(5) Uani 1 1 d . . . . .
C3 C 0.6819(2) 0.1139(2) 0.00624(16) 0.0372(7) Uani 1 1 d . . . . .
H3 H 0.688564 0.071114 -0.013875 0.045 Uiso 1 1 calc R U . . .
C4 C 0.7226(2) 0.14650(19) 0.05977(15) 0.0317(6) Uani 1 1 d . . . . .
H4 H 0.756376 0.125318 0.077469 0.038 Uiso 1 1 calc R U . . .
C5 C 0.71382(17) 0.21080(18) 0.08760(12) 0.0245(5) Uani 1 1 d . . . . .
C6 C 0.75739(18) 0.25480(18) 0.14142(13) 0.0253(5) Uani 1 1 d . . . . .
C7 C 0.81067(19) 0.2323(2) 0.18011(14) 0.0300(6) Uani 1 1 d . . . . .
H7A H 0.867880 0.284095 0.185196 0.036 Uiso 1 1 calc R U . . .
H7B H 0.819124 0.188431 0.159566 0.036 Uiso 1 1 calc R U . . .
C8 C 0.77310(19) 0.19875(18) 0.24067(13) 0.0298(6) Uani 1 1 d . . . . .
C9 C 0.8161(2) 0.1780(2) 0.28204(16) 0.0402(8) Uani 1 1 d . . . . .
H9 H 0.870847 0.185052 0.272891 0.048 Uiso 1 1 calc R U . . .
C10 C 0.7791(2) 0.1467(2) 0.33719(17) 0.0502(10) Uani 1 1 d . . . . .
H10 H 0.808391 0.132164 0.365995 0.060 Uiso 1 1 calc R U . . .
C11 C 0.6992(3) 0.1366(3) 0.35012(17) 0.0504(9) Uani 1 1 d . . . . .
H11 H 0.673447 0.115539 0.387843 0.060 Uiso 1 1 calc R U . . .
C12 C 0.6579(3) 0.1573(3) 0.30776(16) 0.0448(8) Uani 1 1 d . . . . .
H12 H 0.602672 0.149848 0.315651 0.054 Uiso 1 1 calc R U . . .
O2 O 0.31414(19) -0.04537(17) 0.02433(15) 0.0617(9) Uani 1 1 d D . . . .
O3 O 0.43169(17) 0.0811(2) -0.00983(13) 0.0593(8) Uani 1 1 d D . . . .
Cl1A Cl 0.3449(7) 0.0454(8) 0.0089(6) 0.043(2) Uani 0.45(3) 1 d D . P A 1
O4A O 0.2945(6) 0.0424(9) -0.0392(6) 0.079(4) Uani 0.55(3) 1 d D . P A 1
O5A O 0.3311(19) 0.0890(11) 0.0530(12) 0.124(9) Uani 0.45(3) 1 d D . P A 1
Cl1B Cl 0.3472(4) 0.0418(6) 0.0155(4) 0.0270(11) Uani 0.55(3) 1 d D . P A 2
O4B O 0.2936(9) 0.0651(10) -0.0115(13) 0.104(6) Uani 0.45(3) 1 d D . P A 2
O5B O 0.3608(10) 0.0776(8) 0.0735(4) 0.070(3) Uani 0.55(3) 1 d D . P A 2

loop_
_atom_site_aniso_label
_atom_site_aniso_U_11
_atom_site_aniso_U_22
_atom_site_aniso_U_33
_atom_site_aniso_U_23
_atom_site_aniso_U_13
_atom_site_aniso_U_12
Co1 0.02132(17) 0.02132(17) 0.0202(3) 0.000 0.000 0.01066(9)
O1 0.0413(12) 0.0279(10) 0.0288(11) -0.0085(9) -0.0126(9) 0.0192(10)
N1 0.0226(11) 0.0221(11) 0.0238(11) -0.0006(9) 0.0008(9) 0.0103(9)
C1 0.0288(14) 0.0260(13) 0.0293(15) -0.0029(11) -0.0043(11) 0.0112(11)
N2 0.0242(11) 0.0248(12) 0.0224(11) 0.0004(9) -0.0003(9) 0.0116(10)
C2 0.0364(17) 0.0334(17) 0.0337(17) -0.0096(13) -0.0058(13) 0.0150(14)
N3 0.0358(13) 0.0316(13) 0.0263(12) 0.0053(10) 0.0007(10) 0.0155(11)
C3 0.0366(17) 0.0320(16) 0.0426(18) -0.0113(14) -0.0021(14) 0.0168(14)
C4 0.0333(15) 0.0295(15) 0.0364(16) -0.0013(12) 0.0020(12) 0.0187(13)
C5 0.0223(13) 0.0244(13) 0.0253(14) 0.0039(10) 0.0038(11) 0.0106(11)
C6 0.0241(13) 0.0252(13) 0.0270(13) 0.0023(11) 0.0036(11) 0.0128(11)
C7 0.0297(14) 0.0322(15) 0.0319(15) 0.0014(12) -0.0033(12) 0.0182(12)
C8 0.0310(15) 0.0226(13) 0.0302(15) -0.0012(11) -0.0073(12) 0.0093(12)
C9 0.0352(17) 0.0371(17) 0.0408(17) 0.0053(15) -0.0123(14) 0.0125(14)
C10 0.046(2) 0.047(2) 0.041(2) 0.0102(16) -0.0168(16) 0.0107(17)
C11 0.056(2) 0.048(2) 0.0327(17) 0.0130(15) -0.0042(16) 0.0157(18)
C12 0.048(2) 0.049(2) 0.0319(16) 0.0112(15) 0.0059(15) 0.0197(16)
O2 0.0485(16) 0.0339(14) 0.091(2) 0.0020(14) -0.0247(15) 0.0121(12)
O3 0.0415(15) 0.0673(18) 0.0577(16) 0.0075(15) 0.0127(13) 0.0186(14)
Cl1A 0.052(4) 0.039(3) 0.031(3) 0.0048(17) 0.018(2) 0.019(2)
O4A 0.042(4) 0.076(6) 0.090(6) 0.055(5) -0.008(4) 0.007(4)
O5A 0.162(18) 0.050(6) 0.113(12) -0.014(9) 0.096(12) 0.018(8)
Cl1B 0.0253(17) 0.0256(15) 0.032(2) 0.0055(13) 0.0056(14) 0.0139(12)
O4B 0.079(7) 0.081(7) 0.175(16) 0.013(9) -0.052(9) 0.057(6)
O5B 0.105(7) 0.045(4) 0.033(4) -0.008(3) 0.029(4) 0.018(4)

loop_
_atom_type_symbol
_atom_type_description
_atom_type_scat_dispersion_real
_atom_type_scat_dispersion_imag
_atom_type_scat_source
C C 0.0033 0.0016 'International Tables Vol C Tables 4.2.6.8 and 6.1.1.4'
H H 0.0000 0.0000 'International Tables Vol C Tables 4.2.6.8 and 6.1.1.4'
Cl Cl 0.1484 0.1585 'International Tables Vol C Tables 4.2.6.8 and 6.1.1.4'
Co Co 0.3494 0.9721 'International Tables Vol C Tables 4.2.6.8 and 6.1.1.4'
N N 0.0061 0.0033 'International Tables Vol C Tables 4.2.6.8 and 6.1.1.4'
O O 0.0106 0.0060 'International Tables Vol C Tables 4.2.6.8 and 6.1.1.4'

loop_
_geom_angle_atom_site_label_1
_geom_angle_atom_site_label_2
_geom_angle_atom_site_label_3
_geom_angle
_geom_angle_site_symmetry_1
_geom_angle_site_symmetry_3
N2 Co1 N2 92.16(10) . 3_665
N2 Co1 N2 92.16(10) . 2_655
N2 Co1 N2 92.16(10) 3_665 2_655
N2 Co1 N1 82.79(10) . .
N2 Co1 N1 90.10(10) 3_665 .
N2 Co1 N1 174.54(11) 2_655 .
N2 Co1 N1 90.10(10) . 2_655
N2 Co1 N1 174.54(11) 3_665 2_655
N2 Co1 N1 82.79(10) 2_655 2_655
N1 Co1 N1 95.11(9) . 2_655
N2 Co1 N1 174.54(11) . 3_665
N2 Co1 N1 82.79(10) 3_665 3_665
N2 Co1 N1 90.11(10) 2_655 3_665
N1 Co1 N1 95.11(9) . 3_665
N1 Co1 N1 95.11(9) 2_655 3_665
C1 N1 C5 119.5(2) . .
C1 N1 Co1 127.8(2) . .
C5 N1 Co1 112.63(18) . .
N1 C1 C2 122.1(3) . .
O1 N2 C6 119.2(2) . .
O1 N2 Co1 125.11(18) . .
C6 N2 Co1 115.4(2) . .
C1 C2 C3 119.2(3) . .
C8 N3 C12 122.7(3) . .
C4 C3 C2 119.3(3) . .
C3 C4 C5 119.3(3) . .
N1 C5 C4 120.6(3) . .
N1 C5 C6 114.2(2) . .
C4 C5 C6 125.2(3) . .
N2 C6 C5 114.5(3) . .
N2 C6 C7 119.6(3) . .
C5 C6 C7 125.9(3) . .
C6 C7 C8 114.6(3) . .
N3 C8 C9 119.1(3) . .
N3 C8 C7 119.5(3) . .
C9 C8 C7 121.4(3) . .
C8 C9 C10 119.6(3) . .
C11 C10 C9 119.8(3) . .
C12 C11 C10 119.1(3) . .
N3 C12 C11 119.7(4) . .
O5A Cl1A O4A 107(2) . .
O5A Cl1A O3 115.5(13) . .
O4A Cl1A O3 109.4(11) . .
O5A Cl1A O2 112.9(12) . .
O4A Cl1A O2 105.2(10) . .
O3 Cl1A O2 106.7(7) . .
O4B Cl1B O2 116.1(9) . .
O4B Cl1B O5B 104.9(17) . .
O2 Cl1B O5B 105.2(8) . .
O4B Cl1B O3 114.0(13) . .
O2 Cl1B O3 111.3(5) . .
O5B Cl1B O3 104.0(8) . .

loop_
_geom_bond_atom_site_label_1
_geom_bond_atom_site_label_2
_geom_bond_distance
_geom_bond_site_symmetry_2
Co1 N2 1.907(2) .
Co1 N2 1.907(2) 3_665
Co1 N2 1.907(2) 2_655
Co1 N1 1.945(2) .
Co1 N1 1.945(2) 2_655
Co1 N1 1.945(2) 3_665
O1 N2 1.286(3) .
N1 C1 1.338(4) .
N1 C5 1.359(4) .
C1 C2 1.372(4) .
N2 C6 1.312(4) .
C2 C3 1.385(5) .
N3 C8 1.339(4) .
N3 C12 1.353(4) .
C3 C4 1.378(5) .
C4 C5 1.392(4) .
C5 C6 1.444(4) .
C6 C7 1.492(4) .
C7 C8 1.506(4) .
C8 C9 1.376(4) .
C9 C10 1.387(5) .
C10 C11 1.386(6) .
C11 C12 1.370(5) .
O2 Cl1B 1.385(10) .
O2 Cl1A 1.479(13) .
O3 Cl1A 1.422(11) .
O3 Cl1B 1.434(8) .
Cl1A O5A 1.362(13) .
Cl1A O4A 1.394(15) .
Cl1B O4B 1.371(12) .
Cl1B O5B 1.420(10) .

loop_
_geom_hbond_atom_site_label_D
_geom_hbond_atom_site_label_H
_geom_hbond_atom_site_label_A
_geom_hbond_distance_DH
_geom_hbond_distance_HA
_geom_hbond_distance_DA
_geom_hbond_angle_DHA
_geom_hbond_site_symmetry_A
O1 H1O N3 0.79(3) 1.90(3) 2.646(3) 158(4) 2_655
O1 H1O N3 0.79(3) 1.90(3) 2.646(3) 158(4) 2_655
